data_7705569
loop_
_publ_author_name
'Elinburg, Jessica K.'
'Hyre, Ariel S.'
'McNeely, James'
'Alam, Todd M.'
'Klenner, Steffen'
'P\"ottgen, Rainer'
'Rheingold, Arnold L.'
'Doerrer, Linda H.'

_publ_section_title
;
 Formation of monomeric Sn(ii) and Sn(iv) perfluoropinacolate complexes
 and their characterization by <sup>119</sup>Sn M\"ossbauer and
 <sup>119</sup>Sn NMR spectroscopies.
;
_journal_issue 39
_journal_name_full 'Dalton transactions (Cambridge, England : 2003)'
_journal_page_first 13773
_journal_page_last 13785
_journal_paper_doi 10.1039/d0dt02837a
_journal_volume 49
_journal_year 2020
_chemical_formula_moiety 'C27 H18 F36 K2 O9 Sn'
_chemical_formula_sum 'C27 H18 F36 K2 O9 Sn'
_chemical_formula_weight 1367.30
_space_group_crystal_system orthorhombic
_space_group_IT_number 56
_space_group_name_Hall '-P 2ab 2ac'
_space_group_name_H-M_alt 'P c c n'
_atom_sites_solution_hydrogens geom
_atom_sites_solution_primary dual
_audit_creation_date 2017-10-30
_audit_creation_method
;
Olex2 1.2-beta
(compiled 2017.08.10 svn.r3458 for OlexSys, GUI svn.r5381)
;
_audit_update_record
;
2020-04-17 deposited with the CCDC.	2020-09-24 downloaded from the CCDC.
;
_cell_angle_alpha 90
_cell_angle_beta 90
_cell_angle_gamma 90
_cell_formula_units_Z 4
_cell_length_a 10.869(2)
_cell_length_b 18.441(4)
_cell_length_c 21.954(4)
_cell_measurement_reflns_used 5858
_cell_measurement_temperature 100
_cell_measurement_theta_max 28.309
_cell_measurement_theta_min 2.159
_cell_volume 4400.4(15)
_computing_cell_refinement 'SAINT v8.37A (Bruker, 2015)'
_computing_data_collection 'APEX3 v2016.1-0 (Bruker, 2016)'
_computing_data_reduction 'SAINT v8.37A (Bruker, 2015)'
_computing_molecular_graphics 'Olex2 (Dolomanov et al., 2009)'
_computing_publication_material 'Olex2 (Dolomanov et al., 2009)'
_computing_structure_refinement 'XL (Sheldrick, 2008)'
_computing_structure_solution 'ShelXT (Sheldrick, 2015)'
_diffrn_ambient_temperature 100.0
_diffrn_detector 'Bruker APEX-II CCD'
_diffrn_detector_area_resol_mean 8.258
_diffrn_detector_type 'CCD Area Detector'
_diffrn_measured_fraction_theta_full 0.997
_diffrn_measured_fraction_theta_max 0.990
_diffrn_measurement_device 'Kappa Four-Circle Diffractometer'
_diffrn_measurement_device_type 'Bruker APEX II Ultra'
_diffrn_measurement_method '\f and \w scans'
_diffrn_radiation_monochromator 'Double Bounce Multilayer Mirrors'
_diffrn_radiation_probe x-ray
_diffrn_radiation_type MoK\a
_diffrn_radiation_wavelength 0.71073
_diffrn_reflns_av_R_equivalents 0.0376
_diffrn_reflns_av_unetI/netI 0.0376
_diffrn_reflns_Laue_measured_fraction_full 0.997
_diffrn_reflns_Laue_measured_fraction_max 0.990
_diffrn_reflns_limit_h_max 14
_diffrn_reflns_limit_h_min -14
_diffrn_reflns_limit_k_max 24
_diffrn_reflns_limit_k_min -13
_diffrn_reflns_limit_l_max 9
_diffrn_reflns_limit_l_min -29
_diffrn_reflns_number 20285
_diffrn_reflns_point_group_measured_fraction_full 0.997
_diffrn_reflns_point_group_measured_fraction_max 0.990
_diffrn_reflns_theta_full 25.242
_diffrn_reflns_theta_max 28.364
_diffrn_reflns_theta_min 1.855
_diffrn_source 'Micro Focus Rotating Anode'
_diffrn_source_type 'Bruker TXS'
_diffrn_standards_number 0
_exptl_absorpt_coefficient_mu 0.971
_exptl_absorpt_correction_T_max 0.5633
_exptl_absorpt_correction_T_min 0.5105
_exptl_absorpt_correction_type multi-scan
_exptl_absorpt_process_details
'SADABS-2016/2 (Bruker,2016/2) was used for absorption correction. wR2(int) was 0.0517 before and 0.0457 after correction. The Ratio of minimum to maximum transmission is 0.9063. The \l/2 correction factor is Not present.'
_exptl_crystal_colour colourless
_exptl_crystal_colour_primary colourless
_exptl_crystal_density_diffrn 2.064
_exptl_crystal_description block
_exptl_crystal_F_000 2656
_exptl_crystal_size_max 0.25
_exptl_crystal_size_mid 0.22
_exptl_crystal_size_min 0.18
_refine_diff_density_max 0.991
_refine_diff_density_min -0.566
_refine_diff_density_rms 0.100
_refine_ls_extinction_method none
_refine_ls_goodness_of_fit_ref 1.268
_refine_ls_hydrogen_treatment constr
_refine_ls_matrix_type full
_refine_ls_number_parameters 343
_refine_ls_number_reflns 5458
_refine_ls_number_restraints 0
_refine_ls_restrained_S_all 1.268
_refine_ls_R_factor_all 0.0715
_refine_ls_R_factor_gt 0.0530
_refine_ls_shift/su_max 0.001
_refine_ls_shift/su_mean 0.000
_refine_ls_structure_factor_coef Fsqd
_refine_ls_weighting_details 'w=1/[\s^2^(Fo^2^)+16.0022P] where P=(Fo^2^+2Fc^2^)/3'
_refine_ls_weighting_scheme calc
_refine_ls_wR_factor_gt 0.0921
_refine_ls_wR_factor_ref 0.0969
_reflns_Friedel_coverage 0.000
_reflns_number_gt 4236
_reflns_number_total 5458
_reflns_threshold_expression 'I > 2\s(I)'
_cod_data_source_file d0dt02837a2.cif
_cod_data_source_block lhd525_0m_a_Compound_2
_cod_depositor_comments
;
The following automatic conversions were performed:

data item '_diffrn_radiation_probe' value 'X-ray' was changed to
'x-ray' in accordance with the
/home/data/users/saulius/crontab/automatic-downloads/rss-feeds/RSC/lib/dictionaries/cif_core.dic
dictionary named 'cif_core.dic' version 2.4.2 last updated on
2011-04-26.

Automatic conversion script
Id: cif_fix_values 7556 2019-12-06 15:28:31Z antanas 

 Adding full bibliography for 7705569--7705573.cif.
;
_cod_original_cell_volume 4400.4(14)
_cod_database_code 7705569
_shelx_shelxl_version_number 2014/7
_shelx_space_group_comment
;
The symmetry employed for this shelxl refinement is uniquely defined
by the following loop, which should always be used as a source of
symmetry information in preference to the above space-group names.
They are only intended as comments.
;
_shelx_estimated_absorpt_t_max 0.845
_shelx_estimated_absorpt_t_min 0.793
_olex2_refinement_description
;
1. Fixed Uiso
 At 1.5 times of:
  All C(H,H,H) groups
2.a Idealised Me refined as rotating group:
 C11(H11A,H11B,H11C), C13(H13A,H13B,H13C), C14(H14A,H14B,H14C)
;
_olex2_submission_special_instructions 'No special instructions were received'

loop_
_space_group_symop_operation_xyz
'x, y, z'
'-x+1/2, -y+1/2, z'
'-x, y+1/2, -z+1/2'
'x+1/2, -y, -z+1/2'
'-x, -y, -z'
'x-1/2, y-1/2, -z'
'x, -y-1/2, z-1/2'
'-x-1/2, y, z-1/2'

loop_
_atom_site_label
_atom_site_type_symbol
_atom_site_fract_x
_atom_site_fract_y
_atom_site_fract_z
_atom_site_U_iso_or_equiv
_atom_site_adp_type
_atom_site_occupancy
_atom_site_site_symmetry_order
_atom_site_calc_flag
_atom_site_refinement_flags_posn
_atom_site_refinement_flags_adp
_atom_site_refinement_flags_occupancy
_atom_site_disorder_assembly
_atom_site_disorder_group
Sn1 Sn 0.7500 0.2500 0.62713(2) 0.00999(8) Uani 1 2 d S T P . .
K1 K 0.42324(7) 0.24977(5) 0.62182(4) 0.01909(16) Uani 1 1 d . . . . .
F12 F 0.8391(2) 0.29537(12) 0.48464(9) 0.0191(5) Uani 1 1 d . . . . .
F1 F 0.6611(2) 0.42223(12) 0.66400(10) 0.0219(5) Uani 1 1 d . . . . .
F10 F 0.8847(2) 0.40497(13) 0.45894(10) 0.0248(6) Uani 1 1 d . . . . .
F7 F 0.8606(3) 0.48009(13) 0.63577(11) 0.0293(6) Uani 1 1 d . . . . .
F13 F 0.8307(2) 0.37634(13) 0.73490(10) 0.0254(6) Uani 1 1 d . . . . .
F6 F 0.6425(3) 0.35352(13) 0.45465(10) 0.0280(6) Uani 1 1 d . . . . .
F2 F 0.6155(3) 0.50162(13) 0.59574(12) 0.0277(6) Uani 1 1 d . . . . .
F9 F 1.0047(2) 0.45687(13) 0.57367(13) 0.0318(6) Uani 1 1 d . . . . .
F3 F 0.4930(2) 0.41310(13) 0.61527(12) 0.0289(6) Uani 1 1 d . . . . .
O3 O 0.8627(3) 0.22616(15) 0.69874(11) 0.0151(6) Uani 1 1 d . . . . .
F11 F 1.0076(2) 0.34176(13) 0.51438(10) 0.0244(5) Uani 1 1 d . . . . .
F4 F 0.4952(3) 0.40495(15) 0.50183(12) 0.0345(7) Uani 1 1 d . . . . .
F5 F 0.6554(3) 0.46631(14) 0.47736(12) 0.0338(7) Uani 1 1 d . . . . .
F8 F 0.8436(3) 0.51135(13) 0.54192(12) 0.0326(7) Uani 1 1 d . . . . .
O1 O 0.6381(2) 0.31168(13) 0.57352(11) 0.0118(5) Uani 1 1 d . . . . .
F14 F 0.8875(3) 0.34500(16) 0.82449(11) 0.0443(8) Uani 1 1 d . . . . .
F17 F 0.8743(3) 0.12731(15) 0.78728(12) 0.0376(7) Uani 1 1 d . . . . .
F18 F 0.8398(4) 0.2044(2) 0.85853(12) 0.0611(11) Uani 1 1 d . . . . .
F16 F 1.0059(3) 0.20806(17) 0.80747(14) 0.0485(8) Uani 1 1 d . . . . .
O2 O 0.8620(2) 0.33665(14) 0.60927(10) 0.0125(5) Uani 1 1 d . . . . .
F15 F 1.0026(3) 0.32425(15) 0.74740(13) 0.0350(7) Uani 1 1 d . . . . .
O4 O 0.2500 0.2500 0.52941(18) 0.0327(10) Uani 1 2 d S T P . .
O5 O 0.2502(3) 0.15734(16) 0.66790(14) 0.0290(7) Uani 1 1 d . . . . .
C8 C 0.8257(4) 0.2483(3) 0.75572(15) 0.0204(8) Uani 1 1 d . . . . .
C5 C 0.8250(4) 0.3838(2) 0.56448(17) 0.0154(8) Uani 1 1 d . . . . .
C2 C 0.6748(4) 0.3814(2) 0.56033(17) 0.0147(8) Uani 1 1 d . . . . .
C1 C 0.6118(4) 0.4308(2) 0.60945(18) 0.0185(8) Uani 1 1 d . . . . .
C4 C 0.8887(4) 0.3566(2) 0.50442(17) 0.0170(8) Uani 1 1 d . . . . .
C6 C 0.8829(4) 0.4593(2) 0.57915(18) 0.0200(9) Uani 1 1 d . . . . .
C9 C 0.8850(5) 0.1961(3) 0.80317(18) 0.0295(11) Uani 1 1 d . . . . .
C7 C 0.8859(4) 0.3243(3) 0.76628(17) 0.0255(10) Uani 1 1 d . . . . .
C3 C 0.6184(4) 0.4018(2) 0.49758(19) 0.0231(9) Uani 1 1 d . . . . .
C10 C 0.2500 0.2500 0.4742(3) 0.0259(13) Uani 1 2 d S T P . .
C11 C 0.2294(6) 0.1826(3) 0.4388(3) 0.0471(15) Uani 1 1 d . . . . .
H11A H 0.2243 0.1412 0.4667 0.071 Uiso 1 1 calc GR . . . .
H11B H 0.2979 0.1753 0.4105 0.071 Uiso 1 1 calc GR . . . .
H11C H 0.1524 0.1867 0.4159 0.071 Uiso 1 1 calc GR . . . .
C12 C 0.2477(5) 0.0997(3) 0.6941(2) 0.0318(10) Uani 1 1 d . . . . .
C13 C 0.2665(6) 0.0304(3) 0.6609(4) 0.067(2) Uani 1 1 d . . . . .
H13A H 0.2698 0.0399 0.6170 0.101 Uiso 1 1 calc GR . . . .
H13B H 0.1980 -0.0026 0.6697 0.101 Uiso 1 1 calc GR . . . .
H13C H 0.3439 0.0081 0.6740 0.101 Uiso 1 1 calc GR . . . .
C14 C 0.2271(7) 0.0957(5) 0.7604(3) 0.087(3) Uani 1 1 d . . . . .
H14A H 0.2259 0.1448 0.7774 0.131 Uiso 1 1 calc GR . . . .
H14B H 0.2936 0.0678 0.7794 0.131 Uiso 1 1 calc GR . . . .
H14C H 0.1481 0.0719 0.7684 0.131 Uiso 1 1 calc GR . . . .

loop_
_atom_site_aniso_label
_atom_site_aniso_U_11
_atom_site_aniso_U_22
_atom_site_aniso_U_33
_atom_site_aniso_U_23
_atom_site_aniso_U_13
_atom_site_aniso_U_12
Sn1 0.01432(16) 0.00744(14) 0.00820(13) 0.000 0.000 0.00013(16)
K1 0.0169(4) 0.0172(4) 0.0231(3) -0.0002(4) 0.0010(3) 0.0002(4)
F12 0.0306(14) 0.0114(11) 0.0154(10) -0.0005(9) 0.0048(10) -0.0024(10)
F1 0.0290(14) 0.0155(12) 0.0212(11) -0.0035(9) 0.0037(10) 0.0027(11)
F10 0.0367(16) 0.0187(12) 0.0189(11) 0.0099(10) 0.0086(10) -0.0034(12)
F7 0.0419(17) 0.0181(13) 0.0279(13) -0.0089(10) 0.0077(12) -0.0106(12)
F13 0.0301(15) 0.0229(13) 0.0230(11) -0.0042(10) -0.0018(11) -0.0039(12)
F6 0.0428(17) 0.0232(14) 0.0181(11) 0.0025(10) -0.0078(11) 0.0076(12)
F2 0.0359(16) 0.0086(11) 0.0384(14) 0.0010(10) 0.0051(12) 0.0081(11)
F9 0.0252(15) 0.0192(13) 0.0509(16) -0.0045(12) 0.0120(13) -0.0118(12)
F3 0.0211(14) 0.0238(13) 0.0418(15) -0.0032(12) 0.0055(12) 0.0070(11)
O3 0.0168(15) 0.0188(14) 0.0097(11) 0.0000(10) -0.0014(10) -0.0015(12)
F11 0.0206(14) 0.0261(13) 0.0263(12) 0.0019(10) 0.0097(10) 0.0024(11)
F4 0.0252(15) 0.0401(16) 0.0384(14) 0.0141(13) -0.0094(12) 0.0111(13)
F5 0.0527(19) 0.0174(13) 0.0314(13) 0.0141(11) -0.0024(13) 0.0040(13)
F8 0.0474(18) 0.0096(12) 0.0408(15) 0.0067(11) 0.0048(13) -0.0024(12)
O1 0.0132(14) 0.0077(12) 0.0144(11) 0.0015(10) -0.0027(10) 0.0010(11)
F14 0.073(2) 0.0442(18) 0.0157(12) -0.0131(12) -0.0108(13) -0.0058(17)
F17 0.051(2) 0.0289(16) 0.0333(14) 0.0162(12) -0.0164(13) 0.0011(14)
F18 0.091(3) 0.078(3) 0.0135(12) 0.0147(14) 0.0002(15) 0.020(2)
F16 0.041(2) 0.051(2) 0.0538(18) 0.0128(16) -0.0299(16) -0.0029(16)
O2 0.0136(14) 0.0112(12) 0.0127(11) 0.0013(10) -0.0003(10) -0.0004(11)
F15 0.0218(15) 0.0374(16) 0.0458(15) -0.0102(13) -0.0059(12) -0.0091(13)
O4 0.025(2) 0.049(3) 0.0236(19) 0.000 0.000 0.014(3)
O5 0.0203(15) 0.0218(15) 0.0447(17) 0.0151(14) -0.0047(15) -0.0008(16)
C8 0.026(2) 0.023(2) 0.0116(14) 0.0017(18) -0.0011(14) -0.001(2)
C5 0.022(2) 0.0093(19) 0.0151(17) 0.0004(15) 0.0013(15) -0.0013(17)
C2 0.019(2) 0.0089(18) 0.0162(17) 0.0018(14) -0.0005(15) -0.0007(16)
C1 0.017(2) 0.0106(18) 0.028(2) 0.0015(16) 0.0040(16) 0.0024(16)
C4 0.022(2) 0.0137(19) 0.0158(16) 0.0044(15) 0.0041(15) -0.0002(17)
C6 0.023(2) 0.0102(19) 0.0267(19) -0.0003(16) 0.0076(17) -0.0031(17)
C9 0.031(3) 0.041(3) 0.0159(18) 0.0065(19) -0.0062(18) 0.001(2)
C7 0.032(3) 0.030(3) 0.0138(17) -0.0070(17) -0.0045(17) -0.004(2)
C3 0.027(3) 0.019(2) 0.0236(19) 0.0084(17) -0.0021(18) 0.0040(19)
C10 0.020(3) 0.031(3) 0.027(3) 0.000 0.000 0.006(3)
C11 0.047(4) 0.045(3) 0.049(3) -0.011(3) 0.003(3) -0.008(3)
C12 0.018(2) 0.029(2) 0.048(3) 0.017(2) 0.006(2) 0.002(2)
C13 0.033(4) 0.028(3) 0.141(7) 0.006(4) 0.006(4) 0.001(3)
C14 0.072(6) 0.126(7) 0.063(4) 0.058(5) 0.018(4) 0.014(5)

loop_
_atom_type_symbol
_atom_type_description
_atom_type_scat_dispersion_real
_atom_type_scat_dispersion_imag
_atom_type_scat_source
C C 0.0033 0.0016 'International Tables Vol C Tables 4.2.6.8 and 6.1.1.4'
H H 0.0000 0.0000 'International Tables Vol C Tables 4.2.6.8 and 6.1.1.4'
F F 0.0171 0.0103 'International Tables Vol C Tables 4.2.6.8 and 6.1.1.4'
K K 0.2009 0.2494 'International Tables Vol C Tables 4.2.6.8 and 6.1.1.4'
O O 0.0106 0.0060 'International Tables Vol C Tables 4.2.6.8 and 6.1.1.4'
Sn Sn -0.6537 1.4246 'International Tables Vol C Tables 4.2.6.8 and 6.1.1.4'

loop_
_geom_angle_atom_site_label_1
_geom_angle_atom_site_label_2
_geom_angle_atom_site_label_3
_geom_angle
_geom_angle_site_symmetry_1
_geom_angle_site_symmetry_3
_geom_angle_publ_flag
K1 Sn1 K1 176.24(3) 2_655 . ?
O3 Sn1 K1 128.68(8) 2_655 2_655 ?
O3 Sn1 K1 128.68(8) . . ?
O3 Sn1 K1 54.94(8) 2_655 . ?
O3 Sn1 K1 54.94(8) . 2_655 ?
O3 Sn1 O3 79.25(15) . 2_655 ?
O3 Sn1 O2 87.63(10) 2_655 2_655 ?
O3 Sn1 O2 109.66(10) . 2_655 ?
O3 Sn1 O2 87.62(10) . . ?
O3 Sn1 O2 109.66(10) 2_655 . ?
O1 Sn1 K1 125.19(7) . 2_655 ?
O1 Sn1 K1 52.10(7) . . ?
O1 Sn1 K1 52.10(7) 2_655 2_655 ?
O1 Sn1 K1 125.19(7) 2_655 . ?
O1 Sn1 O3 157.33(10) 2_655 2_655 ?
O1 Sn1 O3 88.08(10) . 2_655 ?
O1 Sn1 O3 88.08(10) 2_655 . ?
O1 Sn1 O3 157.33(10) . . ?
O1 Sn1 O1 109.49(14) . 2_655 ?
O1 Sn1 O2 88.29(10) 2_655 . ?
O1 Sn1 O2 78.97(10) . . ?
O1 Sn1 O2 78.97(10) 2_655 2_655 ?
O1 Sn1 O2 88.29(10) . 2_655 ?
O2 Sn1 K1 53.00(7) . 2_655 ?
O2 Sn1 K1 53.00(7) 2_655 . ?
O2 Sn1 K1 126.10(7) . . ?
O2 Sn1 K1 126.10(7) 2_655 2_655 ?
O2 Sn1 O2 157.91(13) . 2_655 ?
Sn1 K1 K1 178.109(16) . 2 ?
F3 K1 Sn1 75.92(5) . . ?
F3 K1 K1 103.98(6) . 2 ?
F3 K1 F15 113.21(8) . 2_655 ?
O3 K1 Sn1 35.06(5) 2_655 . ?
O3 K1 K1 143.08(5) 2_655 2 ?
O3 K1 F3 71.58(7) 2_655 . ?
O3 K1 F11 110.03(7) 2_655 2_655 ?
O3 K1 F15 50.17(7) 2_655 2_655 ?
F11 K1 Sn1 77.05(5) 2_655 . ?
F11 K1 K1 104.60(5) 2_655 2 ?
F11 K1 F3 116.63(7) 2_655 . ?
F11 K1 F15 112.16(8) 2_655 2_655 ?
O1 K1 Sn1 34.96(5) . . ?
O1 K1 K1 146.20(6) . 2 ?
O1 K1 F3 52.11(7) . . ?
O1 K1 O3 59.46(7) . 2_655 ?
O1 K1 F11 73.93(7) . 2_655 ?
O1 K1 O2 60.51(7) . 2_655 ?
O1 K1 F15 106.92(7) . 2_655 ?
O2 K1 Sn1 35.15(5) 2_655 . ?
O2 K1 K1 145.41(7) 2_655 2 ?
O2 K1 F3 109.80(7) 2_655 . ?
O2 K1 O3 58.97(7) 2_655 2_655 ?
O2 K1 F11 53.23(7) 2_655 2_655 ?
O2 K1 F15 68.59(7) 2_655 2_655 ?
F15 K1 Sn1 73.67(5) 2_655 . ?
F15 K1 K1 104.74(5) 2_655 2 ?
O4 K1 Sn1 134.75(6) . . ?
O4 K1 K1 47.13(6) . 2 ?
O4 K1 F3 97.50(6) . . ?
O4 K1 O3 165.78(8) . 2_655 ?
O4 K1 F11 66.07(7) . 2_655 ?
O4 K1 O1 106.77(8) . . ?
O4 K1 O2 119.27(7) . 2_655 ?
O4 K1 F15 143.95(7) . 2_655 ?
O5 K1 Sn1 132.57(7) . . ?
O5 K1 Sn1 132.42(7) 2 . ?
O5 K1 K1 46.43(7) 2 2 ?
O5 K1 K1 46.61(7) . 2 ?
O5 K1 F3 142.11(9) . . ?
O5 K1 F3 65.12(8) 2 . ?
O5 K1 O3 103.91(9) 2 2_655 ?
O5 K1 O3 115.51(9) . 2_655 ?
O5 K1 F11 96.47(9) . 2_655 ?
O5 K1 F11 144.60(9) 2 2_655 ?
O5 K1 O1 165.04(9) . . ?
O5 K1 O1 117.22(9) 2 . ?
O5 K1 O2 104.57(9) . 2_655 ?
O5 K1 O2 162.17(9) 2 2_655 ?
O5 K1 F15 97.04(9) 2 2_655 ?
O5 K1 F15 65.52(8) . 2_655 ?
O5 K1 O4 78.56(8) 2 . ?
O5 K1 O4 78.70(8) . . ?
O5 K1 O5 77.27(11) . 2 ?
C1 F3 K1 118.4(2) . . ?
Sn1 O3 K1 90.00(9) . 2_655 ?
C8 O3 Sn1 117.5(2) . . ?
C8 O3 K1 135.8(2) . 2_655 ?
C4 F11 K1 119.0(2) . 2_655 ?
Sn1 O1 K1 92.94(9) . . ?
C2 O1 Sn1 118.0(2) . . ?
C2 O1 K1 134.4(2) . . ?
Sn1 O2 K1 91.85(9) . 2_655 ?
C5 O2 Sn1 117.2(2) . . ?
C5 O2 K1 131.7(2) . 2_655 ?
C7 F15 K1 120.7(2) . 2_655 ?
K1 O4 K1 85.73(12) 2 . ?
C10 O4 K1 137.13(6) . 2 ?
C10 O4 K1 137.14(6) . . ?
K1 O5 K1 86.96(8) . 2 ?
C12 O5 K1 137.7(3) . . ?
C12 O5 K1 135.2(3) . 2 ?
O3 C8 C8 107.7(2) . 2_655 ?
O3 C8 C9 107.7(4) . . ?
O3 C8 C7 106.2(3) . . ?
C9 C8 C8 115.9(4) . 2_655 ?
C9 C8 C7 106.4(3) . . ?
C7 C8 C8 112.5(5) . 2_655 ?
O2 C5 C2 108.4(3) . . ?
O2 C5 C4 105.6(3) . . ?
O2 C5 C6 107.4(3) . . ?
C4 C5 C2 112.6(3) . . ?
C6 C5 C2 116.0(3) . . ?
C6 C5 C4 106.3(3) . . ?
O1 C2 C5 107.6(3) . . ?
O1 C2 C1 105.7(3) . . ?
O1 C2 C3 107.3(3) . . ?
C1 C2 C5 112.5(3) . . ?
C3 C2 C5 115.9(3) . . ?
C3 C2 C1 107.3(3) . . ?
F1 C1 F2 107.9(3) . . ?
F1 C1 F3 106.0(3) . . ?
F1 C1 C2 112.1(3) . . ?
F2 C1 C2 113.4(3) . . ?
F3 C1 F2 106.7(3) . . ?
F3 C1 C2 110.2(3) . . ?
F12 C4 F10 108.1(3) . . ?
F12 C4 F11 105.8(3) . . ?
F12 C4 C5 111.6(3) . . ?
F10 C4 F11 106.8(3) . . ?
F10 C4 C5 113.5(3) . . ?
F11 C4 C5 110.7(3) . . ?
F7 C6 F9 106.1(4) . . ?
F7 C6 F8 108.0(3) . . ?
F7 C6 C5 112.3(3) . . ?
F9 C6 F8 106.7(3) . . ?
F9 C6 C5 110.7(3) . . ?
F8 C6 C5 112.8(3) . . ?
F17 C9 F16 105.3(4) . . ?
F17 C9 C8 112.4(3) . . ?
F18 C9 F17 108.7(4) . . ?
F18 C9 F16 106.4(4) . . ?
F18 C9 C8 113.0(4) . . ?
F16 C9 C8 110.6(4) . . ?
F13 C7 F14 107.3(4) . . ?
F13 C7 F15 105.6(4) . . ?
F13 C7 C8 112.5(3) . . ?
F14 C7 F15 106.6(4) . . ?
F14 C7 C8 113.8(4) . . ?
F15 C7 C8 110.5(4) . . ?
F6 C3 F4 106.0(4) . . ?
F6 C3 F5 107.7(3) . . ?
F6 C3 C2 113.1(3) . . ?
F4 C3 C2 110.0(3) . . ?
F5 C3 F4 106.5(3) . . ?
F5 C3 C2 113.1(4) . . ?
O4 C10 C11 121.6(3) . . ?
O4 C10 C11 121.6(3) . 2 ?
C11 C10 C11 116.9(6) . 2 ?
O5 C12 C13 121.3(5) . . ?
O5 C12 C14 121.1(6) . . ?
C14 C12 C13 117.6(6) . . ?

loop_
_geom_bond_atom_site_label_1
_geom_bond_atom_site_label_2
_geom_bond_distance
_geom_bond_site_symmetry_2
_geom_bond_publ_flag
Sn1 K1 3.5535(10) 2_655 ?
Sn1 K1 3.5535(10) . ?
Sn1 O3 2.041(3) . ?
Sn1 O3 2.041(3) 2_655 ?
Sn1 O1 2.039(2) 2_655 ?
Sn1 O1 2.039(2) . ?
Sn1 O2 2.047(3) . ?
Sn1 O2 2.047(3) 2_655 ?
K1 K1 3.7660(17) 2 ?
K1 F3 3.109(3) . ?
K1 O3 2.909(3) 2_655 ?
K1 F11 2.996(3) 2_655 ?
K1 O1 2.808(3) . ?
K1 O2 2.840(3) 2_655 ?
K1 F15 3.180(3) 2_655 ?
K1 O4 2.768(3) . ?
K1 O5 2.741(3) 2 ?
K1 O5 2.732(3) . ?
F12 C4 1.324(5) . ?
F1 C1 1.321(5) . ?
F10 C4 1.340(4) . ?
F7 C6 1.323(4) . ?
F13 C7 1.325(5) . ?
F6 C3 1.322(5) . ?
F2 C1 1.341(4) . ?
F9 C6 1.330(5) . ?
F3 C1 1.338(5) . ?
O3 K1 2.909(3) 2_655 ?
O3 C8 1.376(4) . ?
F11 K1 2.996(3) 2_655 ?
F11 C4 1.340(5) . ?
F4 C3 1.344(5) . ?
F5 C3 1.332(5) . ?
F8 C6 1.331(5) . ?
O1 C2 1.377(5) . ?
F14 C7 1.334(4) . ?
F17 C9 1.321(6) . ?
F18 C9 1.319(5) . ?
F16 C9 1.336(6) . ?
O2 K1 2.840(3) 2_655 ?
O2 C5 1.373(4) . ?
F15 K1 3.180(3) 2_655 ?
F15 C7 1.335(5) . ?
O4 K1 2.768(3) 2 ?
O4 C10 1.213(7) . ?
O5 K1 2.741(3) 2 ?
O5 C12 1.209(5) . ?
C8 C8 1.648(8) 2_655 ?
C8 C9 1.557(6) . ?
C8 C7 1.564(6) . ?
C5 C2 1.635(5) . ?
C5 C4 1.571(5) . ?
C5 C6 1.560(6) . ?
C2 C1 1.569(5) . ?
C2 C3 1.554(5) . ?
C10 C11 1.483(6) 2 ?
C10 C11 1.483(6) . ?
C12 C13 1.486(8) . ?
C12 C14 1.474(8) . ?
